data_2008483
loop_
_publ_author_name
'H\"okelek, Tuncer'
'K\?il\?i\,c, Adem'
'Bege\,c, Saliha'
'K\?il\?i\,c, Zeynel'

_publ_section_title
2,4,4,6,6-Pentachloro-2-(2,6-di-<i>tert</i>-butyl-4-methylphenoxy)cyclo-2\l^5^,4\l^5^,6\l^5^-triphosphazatriene
_journal_issue 5
_journal_name_full 'Acta Crystallographica Section C'
_journal_page_first 783
_journal_page_last 785
_journal_paper_doi 10.1107/S0108270198016941
_journal_volume 55
_journal_year 1999
_chemical_formula_moiety 'C15 H23 Cl5 N3 O P3'
_chemical_formula_sum 'C15 H23 Cl5 N3 O P3'
_chemical_formula_weight 531.56
_space_group_IT_number 14
_symmetry_cell_setting monoclinic
_symmetry_space_group_name_Hall '-P 2yn'
_symmetry_space_group_name_H-M 'P 1 21/n 1'
_atom_type_scat_source IntTabIV
_cell_angle_alpha 90
_cell_angle_beta 110.08(3)
_cell_angle_gamma 90
_cell_formula_units_Z 4
_cell_length_a 10.3860(10)
_cell_length_b 22.5010(10)
_cell_length_c 11.1140(10)
_cell_measurement_reflns_used 25
_cell_measurement_temperature 298
_cell_measurement_theta_max 18
_cell_measurement_theta_min 10
_cell_volume 2439.4(6)
_computing_cell_refinement MolEN
_computing_data_collection 'MolEN (Fair, 1990)'
_computing_data_reduction MolEN
_computing_molecular_graphics 'ORTEPII (Johnson, 1976)'
_computing_publication_material MolEN
_computing_structure_refinement MolEN
_computing_structure_solution 'SHELXS86 (Sheldrick, 1990)'
_diffrn_measurement_device 'Enraf-Nonius CAD-4'
_diffrn_measurement_method \w/2\q
_diffrn_radiation_type MoK\a
_diffrn_radiation_wavelength 0.71073
_diffrn_reflns_av_R_equivalents 0.017
_diffrn_reflns_limit_h_max 0
_diffrn_reflns_limit_h_min -12
_diffrn_reflns_limit_k_max 0
_diffrn_reflns_limit_k_min -28
_diffrn_reflns_limit_l_max 13
_diffrn_reflns_limit_l_min -13
_diffrn_reflns_number 5369
_diffrn_reflns_theta_max 26.3
_diffrn_standards_decay_% 1
_diffrn_standards_interval_time 120
_diffrn_standards_number 3
_exptl_absorpt_coefficient_mu 0.8
_exptl_absorpt_correction_T_max 0.839
_exptl_absorpt_correction_T_min 0.799
_exptl_absorpt_correction_type 'empirical via \y scans (MolEN; Fair, 1990)'
_exptl_crystal_colour colourless
_exptl_crystal_density_diffrn 1.447
_exptl_crystal_density_method none
_exptl_crystal_description block
_exptl_crystal_size_max 0.28
_exptl_crystal_size_mid 0.25
_exptl_crystal_size_min 0.22
_refine_diff_density_max 0.28
_refine_diff_density_min -0.13
_refine_ls_extinction_method none
_refine_ls_goodness_of_fit_obs 1.60
_refine_ls_hydrogen_treatment constr
_refine_ls_number_parameters 244
_refine_ls_number_reflns 3076
_refine_ls_R_factor_obs .038
_refine_ls_shift/esd_max 0.01
_refine_ls_structure_factor_coef F
_refine_ls_weighting_details 'w = 1/[\s(F)^2^]'
_refine_ls_weighting_scheme calc
_refine_ls_wR_factor_obs .050
_reflns_number_observed 3076
_reflns_number_total 4938
_reflns_observed_criterion F>3\s(F)
_cod_data_source_file na1395.cif
_cod_data_source_block I
_cod_depositor_comments
;
The following automatic conversions were performed:

'_refine_ls_weighting_scheme' value 'w = 1/[\s(F)^2^]' was changed to
'calc'. New tag '_refine_ls_weighting_details' was created. The value
of the new tag was set to 'w = 1/[\s(F)^2^]'.

Automatic conversion script
Id: cif_fix_values 3143 2015-03-26 13:38:13Z robertas 
;
_cod_original_cell_volume 2439.4(3)
_cod_original_sg_symbol_H-M 'P 21/n'
_cod_database_code 2008483

loop_
_symmetry_equiv_pos_as_xyz
x,y,z
-x+1/2,y+1/2,-z+1/2
-x,-y,-z
x+1/2,-y+1/2,z+1/2

loop_
_atom_site_aniso_label
_atom_site_aniso_U_11
_atom_site_aniso_U_22
_atom_site_aniso_U_33
_atom_site_aniso_U_12
_atom_site_aniso_U_13
_atom_site_aniso_U_23
Cl1 .1211(6) .0738(6) .0921(5) .0335(5) .0661(4) .0327(4)
Cl2 .0862(6) .0742(6) .1085(7) -.0289(5) .0336(5) -.0225(5)
Cl3 .0942(5) .0758(6) .0917(5) -.0078(5) .0542(4) -.0067(5)
Cl4 .0518(5) .0912(6) .0918(6) -.0011(5) .0072(4) .0292(5)
Cl5 .1071(7) .0841(6) .0459(4) .0152(6) .0133(4) -.0041(5)
P2 .0483(4) .0370(4) .0530(4) .0044(3) .0163(3) .0026(3)
P4 .0431(3) .0403(4) .0710(4) .0018(3) .0225(3) .0069(4)
P6 .0512(4) .0378(4) .0681(4) .0000(3) .0290(3) .0064(4)
O1 .0490(10) .360(9) .452(9) .0036(8) .0149(7) -.0015(8)
N1 .0460(10) .0430(10) .086(2) .0050(10) .0290(10) .0120(10)
N3 .0470(10) .0360(10) .093(2) .0010(10) .0260(10) .0060(10)
N5 .0570(10) .0370(10) .108(2) .0060(10) .0410(10) .0090(10)
C1 .0440(10) .0330(10) .0390(10) .0050(10) .0120(10) .0000(10)
C2 .0460(10) .0450(10) .0410(10) .0040(10) .0140(10) .0020(10)
C3 .0460(10) .061(2) .050(2) .0110(10) .0140(10) -.0030(10)
C4 .056(2) .046(2) .057(2) .0120(10) .0090(10) -.0090(10)
C5 .053(2) .039(2) .055(2) .0010(10) .0070(10) -.0030(10)
C6 .0420(10) .0390(10) .0410(10) .0000(10) .0060(10) .0000(10)
C7 .052(2) .047(2) .064(2) -.0090(10) .0230(10) -.0020(10)
C8 .061(2) .082(2) .060(2) -.011(2) .0280(10) -.004(2)
C9 .047(2) .084(2) .086(2) -.013(2) .018(2) -.030(2)
C10 .124(2) .063(2) .157(3) -.012(2) .090(2) .013(2)
C11 .0440(10) .057(2) .073(2) -.0020(10) .0250(10) .004(2)
C12 .064(2) .067(2) .075(2) -.022(2) .017(2) -.013(2)
C13 .084(2) .092(3) .099(2) -.005(2) .0600(10) .017(2)
C14 .051(2) .078(3) .166(4) -.005(2) .030(2) -.009(3)
C15 .085(2) .058(2) .101(3) .021(2) .017(2) -.024(2)

loop_
_atom_site_label
_atom_site_fract_x
_atom_site_fract_y
_atom_site_fract_z
_atom_site_U_iso_or_equiv
Cl1 .09820(10) -.04421(4) .42260(9) .0881(2)
Cl2 -.01730(10) -.06700(5) .13250(10) .0898(3)
Cl3 .38450(10) .02952(5) .08241(9) .0815(2)
Cl4 .51308(9) .04288(5) .37380(10) .0829(3)
Cl5 .14660(10) .15065(5) .41234(8) .0825(3)
P2 .11627(8) .11111(3) .24386(7) .0464(2)
P4 .33052(8) .04065(3) .23644(7) .0507(2)
P6 .10184(8) -.01060(3) .25850(8) .0502(2)
O1 .0288(2) .15601(8) .1424(2) .0439(4)
N1 .0317(2) .05200(10) .2365(3) .0569(6)
N3 .2599(2) .10270(10) .2262(3) .0583(6)
N5 .2514(3) -.01650(10) .2559(3) .0639(7)
C1 -.0225(3) .21360(10) .1581(2) .0389(6)
C2 -.1555(3) .21660(10) .1638(3) .0441(6)
C3 -.1925(3) .27210(10) .1967(3) .0530(7)
C4 -.1095(3) .32160(10) .2154(3) .0559(8)
C5 .0103(3) .31650(10) .1917(3) .0521(7)
C6 .0582(3) .26300(10) .1594(3) .0430(6)
C7 .1918(3) .26370(10) .1277(3) .0535(7)
C8 .1897(3) .22010(10) .0217(3) .0661(8)
C9 .3161(3) .2505(2) .2481(4) .0738(9)
C10 .2146(4) .3251(2) .0805(4) .10400(10)
C11 -.2601(3) .16520(10) .1339(3) .0567(8)
C12 -.2531(4) .1255(2) .0251(3) .0705(9)
C13 -.2391(4) .1275(2) .2542(3) .0842(9)
C14 -.4074(3) .1905(2) .0908(5) .10010(10)
C15 -.1561(4) .3803(2) .2537(4) .08490(10)
H3 -.281 .276 .204 .0621
H5 .063 .351 .196 .0723
H81 .274 .223 .007 .0838
H82 .179 .181 .049 .0838
H83 .116 .229 -.055 .0838
H91 .398 .251 .228 .0849
H92 .322 .280 .312 .0849
H93 .304 .212 .279 .0849
H101 .296 .325 .060 .1115
H102 .139 .336 .007 .1115
H103 .223 .353 .147 .1115
H121 -.320 .095 .011 .0862
H122 -.271 .148 -.051 .0862
H123 -.164 .108 .048 .0862
H131 -.306 .097 .230 .0951
H132 -.150 .110 .282 .0951
H133 -.250 .150 .322 .0951
H141 -.471 .158 .078 .1141
H142 -.419 .215 .156 .1141
H143 -.423 .213 .015 .1141
H151 -.091 .411 .261 .1179
H152 -.241 .391 .191 .1179
H153 -.168 .375 .334 .1179

loop_
_geom_angle_atom_site_label_1
_geom_angle_atom_site_label_2
_geom_angle_atom_site_label_3
_geom_angle
_geom_angle_publ_flag
Cl1 P6 Cl2 101.61(6) yes
Cl1 P6 N5 108.40(10) yes
Cl1 P6 N1 109.40(10) yes
Cl2 P6 N5 108.40(10) yes
Cl2 P6 N1 108.79(9) yes
N5 P6 N1 118.90(10) yes
Cl3 P4 Cl4 100.81(6) yes
Cl3 P4 N5 109.20(10) yes
Cl3 P4 N3 108.30(10) yes
Cl4 P4 N5 108.60(10) yes
Cl4 P4 N3 109.50(10) yes
N5 P4 N3 118.9(2) yes
Cl5 P2 O1 104.79(9) yes
Cl5 P2 N3 108.50(10) yes
Cl5 P2 N1 109.20(10) yes
O1 P2 N3 109.20(10) yes
O1 P2 N1 109.50(10) yes
N3 P2 N1 115.10(10) yes
P2 O1 C1 130.4(2) yes
P6 N5 P4 119.9(2) yes
P4 N3 P2 122.5(2) yes
P6 N1 P2 121.9(2) yes
C8 C7 C10 106.3(3) no
C9 C7 C10 107.0(3) no
C7 C8 H81 108.6 no
C7 C8 H82 108.9 no
C7 C8 H83 110.9 no
H81 C8 H82 109.5 no
H81 C8 H83 109.5 no
H82 C8 H83 109.5 no
C7 C9 H91 110.1 no
C7 C9 H92 109.8 no
C7 C9 H93 108.5 no
H91 C9 H92 109.5 no
H91 C9 H93 109.5 no
H92 C9 H93 109.5 no
C7 C10 H101 109.4 no
C7 C10 H102 110.7 no
C7 C10 H103 108.4 no
H101 C10 H102 109.5 no
H101 C10 H103 109.5 no
H102 C10 H103 109.5 no
C2 C11 C12 112.8 no
C2 C11 C13 110.4 no
C4 C15 H151 111.5 no
C4 C15 H152 108.7 no
C4 C15 H153 108.3 no
O1 C1 C2 117.3(2) yes
O1 C1 C6 118.4(3) yes
C2 C1 C6 124.1(3) no
C1 C2 C3 114.7(3) no
C1 C2 C11 125.9(3) no
C3 C2 C11 119.4(3) no
C2 C3 C4 123.3(3) no
C2 C3 H3 117.9(3) no
C4 C3 H3 118.7(3) no
C3 C4 C5 117.9(3) no
C3 C4 C15 120.1(3) no
C5 C4 C15 121.9(3) no
C4 C5 C6 123.6(3) no
C4 C5 H5 117.9 no
C6 C5 H5 118.5 no
C1 C6 C5 115.2(3) no
C1 C6 C7 126.3(3) no
C5 C6 C7 118.5(3) no
C6 C7 C8 113.2(2) no
C6 C7 C9 110.6(3) no
C6 C7 C10 110.2(3) no
C8 C7 C9 109.4(3) no
C2 C11 C14 109.9(3) no
C12 C11 C13 109.7(3) no
C12 C11 C14 106.3(3) no
C13 C11 C14 107.6(3) no
C11 C12 H121 109.0 no
C11 C12 H122 110.1 no
C11 C12 H123 109.3 no
H121 C12 H122 109.5 no
H121 C12 H123 109.5 no
H122 C12 H123 109.5 no
C11 C13 H131 106.4 no
C11 C13 H132 109.9 no
C11 C13 H133 112.1 no
H131 C13 H132 109.5 no
H131 C13 H133 109.5 no
H132 C13 H133 109.5 no
C11 C14 H141 109.1 no
C11 C14 H142 110.5 no
C11 C14 H143 108.8 no
H141 C14 H142 109.5 no
H141 C14 H143 109.5 no
H142 C14 H143 109.5 no
H151 C15 H152 109.5 no
H151 C15 H153 109.5 no
H152 C15 H153 109.5 no

loop_
_geom_bond_atom_site_label_1
_geom_bond_atom_site_label_2
_geom_bond_site_symmetry_1
_geom_bond_site_symmetry_2
_geom_bond_distance
_geom_bond_publ_flag
Cl1 P6 . . 1.9870(10) yes
Cl2 P6 . . 1.9780(10) yes
Cl3 P4 . . 1.992(2) yes
Cl4 P4 . . 1.9850(10) yes
Cl5 P2 . . 1.9980(10) yes
P6 N5 . . 1.569(3) yes
P6 N1 . . 1.565(3) yes
P4 N5 . . 1.581(3) yes
P4 N3 . . 1.563(3) yes
P2 O1 . . 1.554(2) yes
P2 N3 . . 1.581(3) yes
P2 N1 . . 1.581(3) yes
O1 C1 . . 1.435(3) yes
C1 C2 . . 1.405(4) no
C1 C6 . . 1.389(4) no
C2 C3 . . 1.393(4) no
C2 C11 . . 1.543(4) no
C3 C4 . . 1.379(4) no
C3 H3 . . .950 no
C4 C5 . . 1.362(5) no
C4 C15 . . 1.516(5) no
C5 C6 . . 1.394(4) no
C13 H133 . . .950 no
C14 H141 . . .950 no
C14 H142 . . .950 no
C14 H143 . . .950 no
C5 H5 . . .950 no
C6 C7 . . 1.545(5) no
C7 C8 . . 1.527(5) no
C7 C9 . . 1.536(4) no
C7 C10 . . 1.524(5) no
C8 H81 . . .950 no
C8 H82 . . .950 no
C8 H83 . . .950 no
C9 H91 . . .950 no
C9 H92 . . .950 no
C9 H93 . . .950 no
C10 H101 . . .950 no
C10 H102 . . .950 no
C10 H103 . . .950 no
C11 C12 . . 1.524(5) no
C11 C13 . . 1.534(5) no
C11 C14 . . 1.546(5) no
C12 H121 . . .950 no
C12 H122 . . .950 no
C12 H123 . . .950 no
C13 H131 . . .950 no
C13 H132 . . .950 no
C15 H151 . . .950 no
C15 H152 . . .950 no
C15 H153 . . .950 no

loop_
_geom_torsion_atom_site_label_1
_geom_torsion_atom_site_label_2
_geom_torsion_atom_site_label_3
_geom_torsion_atom_site_label_4
_geom_torsion
_geom_torsion_publ_flag
Cl1 P6 N5 P4 123.4(2) no
Cl2 P6 N5 P4 127.1(2) no
N1 P6 N5 P4 2.3(3) no
Cl1 P6 N1 P2 110.7(2) no
Cl2 P6 N1 P2 -139.2(2) no
N5 P6 N1 P2 -14.5(3) no
Cl3 P4 N5 P6 -122.1(2) no
Cl4 P4 N5 P6 128.8(2) no
N3 P4 N5 P6 2.7(3) no
Cl3 P4 N3 P2 129.5(2) no
Cl4 P4 N3 P2 -121.5(2) no
N5 P4 N3 P2 4.2(3) no
Cl5 P2 O1 C1 0.1(2) no
N3 P2 O1 C1 -116.0(2) no
N1 P2 O1 C1 117.2(2) no
Cl5 P2 N3 P4 107.5(2) no
O1 P2 N3 P4 -138.8(2) no
N1 P2 N3 P4 -15.2(3) no
Cl5 P2 N1 P6 -101.9(2) no
O1 P2 N1 P6 143.9(2) no
N3 P2 N1 P6 20.5(3) no
P2 O1 C1 C2 -93.3(3) no
P2 O1 C1 C6 90.4(3) no
O1 C1 C2 C3 171.6(2) no
O1 C1 C2 C11 -10.1(4) no
C6 C1 C2 C3 -12.3(4) no
C6 C1 C2 C11 166.1(3) no
O1 C1 C6 C5 -172.0(2) no
O1 C1 C6 C7 8.7(4) no
C2 C1 C6 C5 12.0(4) no
C2 C1 C6 C7 -167.4(3) no
C1 C2 C3 C4 3.6(4) no
C11 C2 C3 C4 -175.0(3) no
C1 C2 C11 C12 -36.0(4) no
C1 C2 C11 C13 87.1(4) no
C1 C2 C11 C14 -154.4(3) no
C3 C2 C11 C12 142.4(3) no
C3 C2 C11 C13 -94.6(3) no
C3 C2 C11 C14 23.9(4) no
C2 C3 C4 C5 4.7(5) no
C2 C3 C4 C15 -178.8(3) no
C3 C4 C5 C6 -5.1(5) no
C15 C4 C5 C6 176.4(3) no
C4 C5 C6 C1 -2.7(4) no
C4 C5 C6 C7 176.7(3) no
C1 C6 C7 C8 35.5(4) no
C1 C6 C7 C9 -87.7(4) no
C1 C6 C7 C10 154.2(3) no
C5 C6 C7 C8 -143.9(3) no
C5 C6 C7 C9 92.9(3) no
C5 C6 C7 C10 -25.1(4) no
